data_9000252
loop_
_publ_author_name
'Wiegers, G. A.'

_publ_section_title
;
 The crystal structure of the low-temperature form of silver selenide
;
_journal_name_full 'American Mineralogist'
_journal_page_first 1882
_journal_page_last 1888
_journal_volume 56
_journal_year 1971
_chemical_formula_sum 'Ag2 Se'
_chemical_name_mineral Naumannite
_symmetry_space_group_name_H-M 'P 21 21 21'
_cell_angle_alpha 90
_cell_angle_beta 90
_cell_angle_gamma 90
_cell_length_a 4.333
_cell_length_b 7.062
_cell_length_c 7.764
_cell_formula_units_Z 4
_cell_volume 237.576
_database_code_amcsd 0000262
_exptl_crystal_density_diffrn 8.239
_cod_database_code 9000252

loop_
_space_group_symop_operation_xyz
x,y,z
1/2-x,1/2+y,1/2-z
1/2+x,-y,-z
-x,1/2-y,1/2+z

loop_
_atom_site_label
_atom_site_fract_x
_atom_site_fract_y
_atom_site_fract_z
_atom_site_U_iso_or_equiv
Ag1 0.10700 0.36900 0.45600 0.00950
Ag2 0.72800 0.02900 0.36100 0.00950
Se 0.35800 0.23500 0.14900 0.00950

loop_
_cod_related_entry_id
_cod_related_entry_database
_cod_related_entry_code
1 AMCSD 0000262
